data_1554195
loop_
_publ_author_name
'Li, Lan'
'Yin, Qi'
'Li, Hong-Fang'
'Liu, Tian-Fu'
'Cao, Rong'

_publ_section_title
;
 Rational design of phosphonocarboxylate metal--organic frameworks for
 light hydrocarbon separations
;
_journal_issue 8
_journal_name_full 'Materials Chemistry Frontiers'
_journal_page_first 1436
_journal_paper_doi 10.1039/C8QM00029H
_journal_volume 2
_journal_year 2018
_chemical_formula_sum 'C28 H16 Mg3 N0 O16 P2'
_chemical_formula_weight 743.28
_space_group_IT_number 58
_space_group_name_Hall '-P 2 2n'
_space_group_name_H-M_alt 'P n n m'
_symmetry_cell_setting orthorhombic
_symmetry_space_group_name_H-M 'P n n m'
_atom_sites_solution_hydrogens geom
_atom_sites_solution_primary direct
_atom_sites_solution_secondary difmap
_audit_creation_method SHELXL-97
_audit_update_record
;
2015-12-28 deposited with the CCDC.
2018-03-27 downloaded from the CCDC.
;
_cell_angle_alpha 90.00
_cell_angle_beta 90.00
_cell_angle_gamma 90.00
_cell_formula_units_Z 2
_cell_length_a 11.3020(2)
_cell_length_b 13.5426(2)
_cell_length_c 15.7763(2)
_cell_measurement_reflns_used 6206
_cell_measurement_temperature 173(2)
_cell_measurement_theta_max 72.6000
_cell_measurement_theta_min 4.2900
_cell_volume 2414.70(6)
_computing_cell_refinement
;
CrysAlisPro, Agilent Technologies,
Version 1.171.37.35 (release 13-08-2014 CrysAlis171 .NET)
(compiled Aug 13 2014,18:06:01)
;
_computing_data_collection
;
CrysAlisPro, Agilent Technologies,
Version 1.171.37.35 (release 13-08-2014 CrysAlis171 .NET)
(compiled Aug 13 2014,18:06:01)
;
_computing_data_reduction
;
CrysAlisPro, Agilent Technologies,
Version 1.171.37.35 (release 13-08-2014 CrysAlis171 .NET)
(compiled Aug 13 2014,18:06:01)
;
_computing_structure_refinement 'SHELXL-97 (Sheldrick, 1997)'
_computing_structure_solution 'SHELXS-97 (Sheldrick, 1990)'
_diffrn_ambient_temperature 173(2)
_diffrn_detector_area_resol_mean 10.5594
_diffrn_measured_fraction_theta_full 0.994
_diffrn_measured_fraction_theta_max 0.994
_diffrn_measurement_device_type 'SuperNova, Dual, Cu at zero, Atlas'
_diffrn_measurement_method '\w scans'
_diffrn_radiation_monochromator graphite
_diffrn_radiation_source 'fine-focus sealed tube'
_diffrn_radiation_type CuK\a
_diffrn_radiation_wavelength 1.54184
_diffrn_reflns_av_R_equivalents 0.0451
_diffrn_reflns_av_sigmaI/netI 0.0260
_diffrn_reflns_limit_h_max 13
_diffrn_reflns_limit_h_min -12
_diffrn_reflns_limit_k_max 16
_diffrn_reflns_limit_k_min -16
_diffrn_reflns_limit_l_max 10
_diffrn_reflns_limit_l_min -19
_diffrn_reflns_number 15692
_diffrn_reflns_theta_full 72.69
_diffrn_reflns_theta_max 72.69
_diffrn_reflns_theta_min 4.30
_exptl_absorpt_coefficient_mu 1.655
_exptl_absorpt_correction_T_max 0.9520
_exptl_absorpt_correction_T_min 0.8520
_exptl_absorpt_correction_type multi-scan
_exptl_absorpt_process_details
;
CrysAlisPro, Agilent Technologies,
Version 1.171.37.35 (release 13-08-2014 CrysAlis171 .NET)
(compiled Aug 13 2014,18:06:01)
Empirical absorption correction using spherical harmonics,
 implemented in SCALE3 ABSPACK scaling algorithm.
;
_exptl_crystal_colour colorless
_exptl_crystal_density_diffrn 1.022
_exptl_crystal_density_method 'not measured'
_exptl_crystal_description rodlike
_exptl_crystal_F_000 756
_exptl_crystal_size_max 0.10
_exptl_crystal_size_mid 0.03
_exptl_crystal_size_min 0.03
_platon_squeeze_details
;
;
_refine_diff_density_max 1.289
_refine_diff_density_min -1.323
_refine_diff_density_rms 0.093
_refine_ls_extinction_method none
_refine_ls_goodness_of_fit_ref 1.097
_refine_ls_hydrogen_treatment mixed
_refine_ls_matrix_type full
_refine_ls_number_parameters 116
_refine_ls_number_reflns 2478
_refine_ls_number_restraints 24
_refine_ls_restrained_S_all 1.220
_refine_ls_R_factor_all 0.0827
_refine_ls_R_factor_gt 0.0765
_refine_ls_shift/su_max 0.000
_refine_ls_shift/su_mean 0.000
_refine_ls_structure_factor_coef Fsqd
_refine_ls_weighting_details 'calc w=1/[\s^2^(Fo^2^)+(0.1030P)^2^+6.2019P] where P=(Fo^2^+2Fc^2^)/3'
_refine_ls_weighting_scheme calc
_refine_ls_wR_factor_gt 0.2051
_refine_ls_wR_factor_ref 0.2102
_reflns_number_gt 2170
_reflns_number_total 2478
_reflns_threshold_expression >2sigma(I)
_cod_data_source_file c8qm00029h2.cif
_cod_data_source_block c:FJI-C5
_cod_database_code 1554195

loop_
_symmetry_equiv_pos_as_xyz
'x, y, z'
'-x, -y, z'
'x+1/2, -y+1/2, -z+1/2'
'-x+1/2, y+1/2, -z+1/2'
'-x, -y, -z'
'x, y, -z'
'-x-1/2, y-1/2, z-1/2'
'x-1/2, -y-1/2, z-1/2'

loop_
_atom_site_label
_atom_site_type_symbol
_atom_site_fract_x
_atom_site_fract_y
_atom_site_fract_z
_atom_site_U_iso_or_equiv
_atom_site_adp_type
_atom_site_occupancy
_atom_site_symmetry_multiplicity
_atom_site_calc_flag
_atom_site_refinement_flags
P1 P 0.5000 0.5000 0.14063(7) 0.0240(4) Uani 1 2 d S
Mg1 Mg 0.5000 0.0000 0.5000 0.0159(5) Uani 1 4 d S
Mg2 Mg 0.80424(14) 0.08963(11) 0.5000 0.0219(4) Uani 1 2 d SU
O1 O 0.5198(2) 0.1057(2) 0.40741(17) 0.0297(6) Uani 1 1 d .
O4 O 0.8881(3) 0.0192(2) 0.59311(16) 0.0373(8) Uani 1 1 d .
O5 O 0.9268(4) 0.2056(3) 0.5000 0.0538(14) Uani 1 2 d S
C5 C 0.5284(3) 0.3974(3) 0.2116(2) 0.0217(7) Uani 1 1 d .
C2 C 0.5748(3) 0.2438(3) 0.3249(2) 0.0256(8) Uani 1 1 d .
C1 C 0.6011(3) 0.1611(3) 0.3865(3) 0.0287(8) Uani 1 1 d U
C3 C 0.4643(4) 0.2535(4) 0.2873(3) 0.0375(10) Uani 1 1 d .
H3 H 0.4035 0.2075 0.3001 0.045 Uiso 1 1 calc R
O2 O 0.7030(3) 0.1574(3) 0.4128(3) 0.0869(15) Uani 1 1 d U
C4 C 0.4424(4) 0.3305(4) 0.2306(3) 0.0374(10) Uani 1 1 d .
H4 H 0.3666 0.3364 0.2050 0.045 Uiso 1 1 calc R
C6 C 0.6389(4) 0.3885(3) 0.2492(3) 0.0375(10) Uani 1 1 d .
H6 H 0.6997 0.4344 0.2357 0.045 Uiso 1 1 calc R
C7 C 0.6611(2) 0.3132(2) 0.3061(3) 0.0442(12) Uani 1 1 d .
H7 H 0.7364 0.3090 0.3327 0.053 Uiso 1 1 calc R
O3 O 0.6835(2) -0.0388(2) 0.5000(3) 0.0254(8) Uani 1 2 d SR

loop_
_atom_site_aniso_label
_atom_site_aniso_U_11
_atom_site_aniso_U_22
_atom_site_aniso_U_33
_atom_site_aniso_U_23
_atom_site_aniso_U_13
_atom_site_aniso_U_12
P1 0.0415(8) 0.0232(6) 0.0074(6) 0.000 0.000 0.0189(5)
Mg1 0.0181(10) 0.0184(11) 0.0111(10) 0.000 0.000 -0.0005(8)
Mg2 0.0177(8) 0.0134(7) 0.0346(9) 0.000 0.000 0.0037(6)
O1 0.0306(14) 0.0332(14) 0.0252(13) 0.0139(11) -0.0062(11) -0.0082(11)
O4 0.063(2) 0.0336(15) 0.0156(12) 0.0099(10) -0.0193(13) -0.0250(14)
O5 0.036(2) 0.019(2) 0.107(4) 0.000 0.000 -0.0060(17)
C5 0.0291(17) 0.0216(15) 0.0144(16) 0.0018(12) 0.0022(13) 0.0120(13)
C2 0.0206(17) 0.0297(18) 0.0265(18) 0.0109(15) 0.0017(14) 0.0044(14)
C1 0.0192(16) 0.0308(18) 0.036(2) 0.0196(16) -0.0011(14) 0.0040(14)
C3 0.0276(19) 0.056(3) 0.028(2) 0.0258(19) -0.0044(16) -0.0056(18)
O2 0.0309(17) 0.091(3) 0.138(3) 0.093(3) -0.020(2) -0.0086(17)
C4 0.0286(19) 0.058(3) 0.025(2) 0.0208(19) -0.0028(16) 0.0019(18)
C6 0.032(2) 0.038(2) 0.042(2) 0.0230(19) -0.0062(17) 0.0000(17)
C7 0.0255(19) 0.047(3) 0.060(3) 0.036(2) -0.0121(19) -0.0008(17)
O3 0.0196(16) 0.0132(15) 0.043(2) 0.000 0.000 0.0005(13)

loop_
_atom_type_symbol
_atom_type_description
_atom_type_scat_dispersion_real
_atom_type_scat_dispersion_imag
_atom_type_scat_source
C C 0.0181 0.0091 'International Tables Vol C Tables 4.2.6.8 and 6.1.1.4'
H H 0.0000 0.0000 'International Tables Vol C Tables 4.2.6.8 and 6.1.1.4'
N N 0.0311 0.0180 'International Tables Vol C Tables 4.2.6.8 and 6.1.1.4'
O O 0.0492 0.0322 'International Tables Vol C Tables 4.2.6.8 and 6.1.1.4'
Mg Mg 0.1719 0.1771 'International Tables Vol C Tables 4.2.6.8 and 6.1.1.4'
P P 0.2955 0.4335 'International Tables Vol C Tables 4.2.6.8 and 6.1.1.4'

loop_
_geom_angle_atom_site_label_1
_geom_angle_atom_site_label_2
_geom_angle_atom_site_label_3
_geom_angle
_geom_angle_site_symmetry_1
_geom_angle_site_symmetry_3
O4 P1 O4 119.7(3) 7_765 8_565
O4 P1 C5 109.08(17) 7_765 2_665
O4 P1 C5 107.06(15) 8_565 2_665
O4 P1 C5 107.06(15) 7_765 .
O4 P1 C5 109.08(17) 8_565 .
C5 P1 C5 103.7(2) 2_665 .
O1 Mg1 O1 89.55(16) 6_556 5_656
O1 Mg1 O1 90.45(16) 6_556 .
O1 Mg1 O1 180.0 5_656 .
O1 Mg1 O1 179.998(1) 6_556 2_655
O1 Mg1 O1 90.45(16) 5_656 2_655
O1 Mg1 O1 89.55(16) . 2_655
O1 Mg1 O3 93.77(14) 6_556 .
O1 Mg1 O3 86.23(12) 5_656 .
O1 Mg1 O3 93.77(12) . .
O1 Mg1 O3 86.23(14) 2_655 .
O1 Mg1 O3 86.23(14) 6_556 5_656
O1 Mg1 O3 93.77(12) 5_656 5_656
O1 Mg1 O3 86.23(12) . 5_656
O1 Mg1 O3 93.76(14) 2_655 5_656
O3 Mg1 O3 180.0 . 5_656
O1 Mg1 Mg2 109.51(7) 6_556 5_656
O1 Mg1 Mg2 70.49(7) 5_656 5_656
O1 Mg1 Mg2 109.51(7) . 5_656
O1 Mg1 Mg2 70.49(7) 2_655 5_656
O3 Mg1 Mg2 146.33(8) . 5_656
O3 Mg1 Mg2 33.66(8) 5_656 5_656
O1 Mg1 Mg2 70.49(7) 6_556 .
O1 Mg1 Mg2 109.51(7) 5_656 .
O1 Mg1 Mg2 70.49(7) . .
O1 Mg1 Mg2 109.51(7) 2_655 .
O3 Mg1 Mg2 33.67(8) . .
O3 Mg1 Mg2 146.33(8) 5_656 .
Mg2 Mg1 Mg2 180.0 5_656 .
O4 Mg2 O4 95.0(2) 6_556 .
O4 Mg2 O2 89.1(2) 6_556 .
O4 Mg2 O2 173.71(17) . .
O4 Mg2 O2 173.71(17) 6_556 6_556
O4 Mg2 O2 89.1(2) . 6_556
O2 Mg2 O2 86.4(3) . 6_556
O4 Mg2 O5 92.55(12) 6_556 .
O4 Mg2 O5 92.55(12) . .
O2 Mg2 O5 91.98(15) . .
O2 Mg2 O5 91.98(15) 6_556 .
O4 Mg2 O3 85.21(14) 6_556 .
O4 Mg2 O3 85.21(13) . .
O2 Mg2 O3 90.44(16) . .
O2 Mg2 O3 90.44(17) 6_556 .
O5 Mg2 O3 176.68(16) . .
O4 Mg2 Mg1 106.81(10) 6_556 .
O4 Mg2 Mg1 106.81(10) . .
O2 Mg2 Mg1 67.37(11) . .
O2 Mg2 Mg1 67.37(11) 6_556 .
O5 Mg2 Mg1 150.87(14) . .
O3 Mg2 Mg1 32.45(7) . .
C1 O1 Mg1 134.0(2) . .
P1 O4 Mg2 148.95(19) 7_756 .
C4 C5 C6 119.3(3) . .
C4 C5 P1 121.3(3) . .
C6 C5 P1 119.4(3) . .
C7 C2 C3 118.5(3) . .
C7 C2 C1 120.1(3) . .
C3 C2 C1 121.4(3) . .
O2 C1 O1 125.9(3) . .
O2 C1 C2 115.6(3) . .
O1 C1 C2 118.4(3) . .
C2 C3 C4 120.2(4) . .
C1 O2 Mg2 141.7(3) . .
C5 C4 C3 120.8(4) . .
C7 C6 C5 120.4(4) . .
C6 C7 C2 120.8(3) . .
Mg1 O3 Mg2 113.88(13) . .

loop_
_geom_bond_atom_site_label_1
_geom_bond_atom_site_label_2
_geom_bond_distance
_geom_bond_site_symmetry_2
P1 O4 1.493(3) 7_765
P1 O4 1.493(3) 8_565
P1 C5 1.812(3) 2_665
P1 C5 1.812(3) .
Mg1 O1 2.058(2) 6_556
Mg1 O1 2.058(2) 5_656
Mg1 O1 2.058(2) .
Mg1 O1 2.058(2) 2_655
Mg1 O3 2.140(3) .
Mg1 O3 2.140(3) 5_656
Mg1 Mg2 3.6465(16) 5_656
Mg1 Mg2 3.6465(16) .
Mg2 O4 1.992(3) 6_556
Mg2 O4 1.992(3) .
Mg2 O2 2.011(4) .
Mg2 O2 2.011(4) 6_556
Mg2 O5 2.094(4) .
Mg2 O3 2.211(3) .
O1 C1 1.231(4) .
O4 P1 1.493(3) 7_756
C5 C4 1.362(6) .
C5 C6 1.389(5) .
C2 C7 1.387(5) .
C2 C3 1.388(5) .
C2 C1 1.513(5) .
C1 O2 1.225(5) .
C3 C4 1.397(6) .
C6 C7 1.381(5) .

loop_
_platon_squeeze_void_nr
_platon_squeeze_void_average_x
_platon_squeeze_void_average_y
_platon_squeeze_void_average_z
_platon_squeeze_void_volume
_platon_squeeze_void_count_electrons
_platon_squeeze_void_content
1 -0.018 0.000 0.000 533 155 ' '
2 -0.008 0.500 0.500 533 155 ' '
